data_4122308
loop_
_publ_author_name
'Rubinstein, Amir'
'Jim\'enez-Lozanao, Pablo'
'Carb\'o, Jorge J'
'Poblet, Josep M.'
'Neumann, Ronny'

_publ_section_title
;
 Aerobic carbon-carbon bond cleavage of alkenes to aldehydes catalyzed by
 first-row transition-metal-substituted polyoxometalates in the presence
 of nitrogen dioxide.
;
_journal_issue 31
_journal_name_full 'Journal of the American Chemical Society'
_journal_page_first 10941
_journal_page_last 10948
_journal_paper_doi 10.1021/ja502846h
_journal_volume 136
_journal_year 2014
_chemical_formula_moiety 'C18 H22 N O7, N O3'
_chemical_formula_sum 'C18 H22 N2 O10'
_chemical_formula_weight 426.38
_chemical_name_systematic
; 
 ? 
;
_space_group_IT_number 15
_symmetry_cell_setting monoclinic
_symmetry_space_group_name_Hall '-C 2yc'
_symmetry_space_group_name_H-M 'C 1 2/c 1'
_atom_sites_solution_hydrogens geom
_atom_sites_solution_primary direct
_atom_sites_solution_secondary difmap
_audit_creation_method SHELXL-97
_cell_angle_alpha 90.00
_cell_angle_beta 127.290(6)
_cell_angle_gamma 90.00
_cell_formula_units_Z 4
_cell_length_a 16.015(2)
_cell_length_b 14.1139(18)
_cell_length_c 10.6266(14)
_cell_measurement_reflns_used 7706
_cell_measurement_temperature 100(2)
_cell_measurement_theta_max 28.28
_cell_measurement_theta_min 2.15
_cell_volume 1911.0(5)
_computing_cell_refinement 'APEX 2'
_computing_data_collection 'Collect package Bruker APEX-2'
_computing_data_reduction 'APEX 2'
_computing_structure_refinement 'SHELXL-97 (Sheldrick, 1997)'
_computing_structure_solution 'SHELXS-97 (Sheldrick, 1990)'
_diffrn_ambient_temperature 100(2)
_diffrn_measured_fraction_theta_full 0.998
_diffrn_measured_fraction_theta_max 0.998
_diffrn_measurement_device_type 'Bruker APEX - II KappaCCD'
_diffrn_measurement_method 'phi and omega scans'
_diffrn_radiation_monochromator graphite
_diffrn_radiation_source 'fine-focus sealed tube'
_diffrn_radiation_type MoK\a
_diffrn_radiation_wavelength 0.71073
_diffrn_reflns_av_R_equivalents 0.0280
_diffrn_reflns_av_sigmaI/netI 0.0309
_diffrn_reflns_limit_h_max 17
_diffrn_reflns_limit_h_min -19
_diffrn_reflns_limit_k_max 16
_diffrn_reflns_limit_k_min -14
_diffrn_reflns_limit_l_max 11
_diffrn_reflns_limit_l_min -12
_diffrn_reflns_number 6499
_diffrn_reflns_theta_full 25.02
_diffrn_reflns_theta_max 25.02
_diffrn_reflns_theta_min 2.89
_exptl_absorpt_coefficient_mu 0.122
_exptl_absorpt_correction_T_max 0.9939
_exptl_absorpt_correction_T_min 0.9759
_exptl_absorpt_correction_type multi-scan
_exptl_absorpt_process_details 'SHELXL-97 (Sheldrick, 1997)'
_exptl_crystal_colour black
_exptl_crystal_density_diffrn 1.482
_exptl_crystal_density_method 'not measured'
_exptl_crystal_description plate
_exptl_crystal_F_000 896
_exptl_crystal_size_max 0.20
_exptl_crystal_size_mid 0.20
_exptl_crystal_size_min 0.05
_refine_diff_density_max 0.178
_refine_diff_density_min -0.178
_refine_diff_density_rms 0.037
_refine_ls_extinction_method none
_refine_ls_goodness_of_fit_ref 1.022
_refine_ls_hydrogen_treatment constr
_refine_ls_matrix_type full
_refine_ls_number_parameters 145
_refine_ls_number_reflns 1690
_refine_ls_number_restraints 0
_refine_ls_restrained_S_all 1.022
_refine_ls_R_factor_all 0.0580
_refine_ls_R_factor_gt 0.0361
_refine_ls_shift/su_max 0.000
_refine_ls_shift/su_mean 0.000
_refine_ls_structure_factor_coef Fsqd
_refine_ls_weighting_details 'calc w=1/[\s^2^(Fo^2^)+(0.0472P)^2^+0.8028P] where P=(Fo^2^+2Fc^2^)/3'
_refine_ls_weighting_scheme calc
_refine_ls_wR_factor_gt 0.0869
_refine_ls_wR_factor_ref 0.0982
_reflns_number_gt 1207
_reflns_number_total 1690
_reflns_threshold_expression >2sigma(I)
_cod_data_source_file ja502846h_si_002.cif
_cod_data_source_block n429
_cod_depositor_comments
;
The following automatic conversions were performed:

'_symmetry_cell_setting' value 'Monoclinic' changed to 'monoclinic'
according to
/usr/data/users/saulius/crontab/automatic-downloads/rss-feeds/ACS/lib/dictionaries/cif_core.dic
dictionary named 'cif_core.dic' version 2.4.2 from 2011-04-26.

Automatic conversion script
Id: cif_fix_values 2281 2013-09-26 08:29:07Z andrius 

 Adding full bibliography for 4122308.cif.
;
_cod_original_cell_volume 1911.0(4)
_cod_original_sg_symbol_Hall -C2yc
_cod_original_sg_symbol_H-M C2/c
_cod_database_code 4122308

loop_
_symmetry_equiv_pos_as_xyz
'x, y, z'
'-x, y, -z+1/2'
'x+1/2, y+1/2, z'
'-x+1/2, y+1/2, -z+1/2'
'-x, -y, -z'
'x, -y, z-1/2'
'-x+1/2, -y+1/2, -z'
'x+1/2, -y+1/2, z-1/2'

loop_
_atom_site_label
_atom_site_type_symbol
_atom_site_fract_x
_atom_site_fract_y
_atom_site_fract_z
_atom_site_U_iso_or_equiv
_atom_site_adp_type
_atom_site_occupancy
_atom_site_symmetry_multiplicity
_atom_site_calc_flag
_atom_site_refinement_flags
_atom_site_disorder_assembly
_atom_site_disorder_group
O1 O 1.0000 0.40898(10) 0.7500 0.0487(6) Uani 1 2 d S . .
N1 N 1.0000 0.32036(13) 0.7500 0.0342(5) Uani 1 2 d S . .
C1 C 0.91971(14) 0.27063(11) 0.6163(2) 0.0342(5) Uani 1 1 d . . .
C2 C 0.88650(14) 0.29745(11) 0.4641(2) 0.0337(5) Uani 1 1 d . . .
C3 C 0.82233(14) 0.23814(11) 0.3367(2) 0.0360(5) Uani 1 1 d . . .
H3 H 0.8019 0.2542 0.2348 0.043 Uiso 1 1 calc R . .
C4 C 0.78805(14) 0.15399(11) 0.3608(3) 0.0367(5) Uani 1 1 d . . .
C5 C 0.81474(14) 0.12830(11) 0.5077(3) 0.0363(5) Uani 1 1 d . . .
H5 H 0.7875 0.0717 0.5186 0.044 Uiso 1 1 calc R . .
C6 C 0.88044(14) 0.18513(11) 0.6361(2) 0.0342(5) Uani 1 1 d . . .
O2 O 0.92526(10) 0.37980(7) 0.45509(16) 0.0375(4) Uani 1 1 d . . .
C7 C 0.90919(16) 0.40038(11) 0.3091(2) 0.0394(5) Uani 1 1 d . . .
H7A H 0.9378 0.3486 0.2842 0.059 Uiso 1 1 calc R . .
H7B H 0.9450 0.4597 0.3201 0.059 Uiso 1 1 calc R . .
H7C H 0.8339 0.4068 0.2237 0.059 Uiso 1 1 calc R . .
O3 O 0.72520(10) 0.09202(8) 0.24421(17) 0.0422(4) Uani 1 1 d . . .
C8 C 0.69366(17) 0.11163(14) 0.0884(3) 0.0498(6) Uani 1 1 d . . .
H8A H 0.6528 0.1704 0.0490 0.075 Uiso 1 1 calc R . .
H8B H 0.6506 0.0593 0.0175 0.075 Uiso 1 1 calc R . .
H8C H 0.7561 0.1186 0.0923 0.075 Uiso 1 1 calc R . .
O4 O 0.90893(10) 0.17008(7) 0.78258(16) 0.0375(4) Uani 1 1 d . . .
C9 C 0.87554(16) 0.08349(11) 0.8122(3) 0.0410(5) Uani 1 1 d . . .
H9A H 0.7988 0.0794 0.7399 0.062 Uiso 1 1 calc R . .
H9B H 0.8995 0.0831 0.9217 0.062 Uiso 1 1 calc R . .
H9C H 0.9057 0.0291 0.7951 0.062 Uiso 1 1 calc R . .
N2 N 0.0000 0.84206(15) 0.7500 0.0500(7) Uani 1 2 d S . .
O5 O 0.07581(14) 0.79728(11) 0.8643(2) 0.0705(5) Uani 1 1 d . A .
O6 O 0.0225(6) 0.92854(15) 0.7737(18) 0.060(2) Uani 0.50 1 d P A -1

loop_
_atom_site_aniso_label
_atom_site_aniso_U_11
_atom_site_aniso_U_22
_atom_site_aniso_U_33
_atom_site_aniso_U_23
_atom_site_aniso_U_13
_atom_site_aniso_U_12
O1 0.0978(16) 0.0112(8) 0.0847(15) 0.000 0.0802(14) 0.000
N1 0.0507(14) 0.0153(10) 0.0713(16) 0.000 0.0550(14) 0.000
C1 0.0392(11) 0.0164(8) 0.0699(14) 0.0043(8) 0.0451(11) 0.0042(8)
C2 0.0373(11) 0.0155(8) 0.0709(14) 0.0097(9) 0.0445(11) 0.0075(8)
C3 0.0393(11) 0.0198(9) 0.0670(14) 0.0102(9) 0.0417(11) 0.0087(8)
C4 0.0356(10) 0.0196(9) 0.0728(14) 0.0041(9) 0.0421(11) 0.0049(8)
C5 0.0389(11) 0.0169(9) 0.0750(14) 0.0065(9) 0.0458(11) 0.0026(8)
C6 0.0371(10) 0.0181(8) 0.0695(14) 0.0102(9) 0.0438(11) 0.0085(8)
O2 0.0496(8) 0.0172(6) 0.0690(9) 0.0081(5) 0.0481(8) 0.0015(5)
C7 0.0507(12) 0.0220(9) 0.0718(14) 0.0095(9) 0.0508(12) 0.0034(8)
O3 0.0480(9) 0.0242(7) 0.0709(10) 0.0035(6) 0.0446(8) -0.0013(6)
C8 0.0495(13) 0.0382(11) 0.0651(15) 0.0057(10) 0.0365(12) -0.0033(10)
O4 0.0414(8) 0.0220(6) 0.0683(10) 0.0087(6) 0.0433(7) -0.0004(5)
C9 0.0443(11) 0.0207(9) 0.0779(15) 0.0142(9) 0.0473(12) 0.0031(8)
N2 0.0729(19) 0.0210(12) 0.100(2) 0.000 0.0750(19) 0.000
O5 0.0719(12) 0.0544(10) 0.0962(14) -0.0023(9) 0.0567(11) 0.0175(9)
O6 0.085(7) 0.0149(11) 0.112(8) 0.006(2) 0.077(7) -0.0007(16)

loop_
_atom_type_symbol
_atom_type_description
_atom_type_scat_dispersion_real
_atom_type_scat_dispersion_imag
_atom_type_scat_source
C C 0.0033 0.0016 'International Tables Vol C Tables 4.2.6.8 and 6.1.1.4'
H H 0.0000 0.0000 'International Tables Vol C Tables 4.2.6.8 and 6.1.1.4'
N N 0.0061 0.0033 'International Tables Vol C Tables 4.2.6.8 and 6.1.1.4'
O O 0.0106 0.0060 'International Tables Vol C Tables 4.2.6.8 and 6.1.1.4'

loop_
_geom_angle_atom_site_label_1
_geom_angle_atom_site_label_2
_geom_angle_atom_site_label_3
_geom_angle
_geom_angle_site_symmetry_1
_geom_angle_site_symmetry_3
O1 N1 C1 120.16(9) . .
O1 N1 C1 120.16(9) . 2_756
C1 N1 C1 119.68(19) . 2_756
N1 C1 C2 120.37(14) . .
N1 C1 C6 119.26(17) . .
C2 C1 C6 119.90(17) . .
O2 C2 C3 123.64(17) . .
O2 C2 C1 116.23(17) . .
C3 C2 C1 120.04(15) . .
C2 C3 C4 118.54(18) . .
C2 C3 H3 120.7 . .
C4 C3 H3 120.7 . .
O3 C4 C5 114.44(15) . .
O3 C4 C3 122.94(18) . .
C5 C4 C3 122.61(18) . .
C6 C5 C4 119.53(16) . .
C6 C5 H5 120.2 . .
C4 C5 H5 120.2 . .
O4 C6 C5 125.23(15) . .
O4 C6 C1 115.49(17) . .
C5 C6 C1 119.20(17) . .
C2 O2 C7 117.47(15) . .
O2 C7 H7A 109.5 . .
O2 C7 H7B 109.5 . .
H7A C7 H7B 109.5 . .
O2 C7 H7C 109.5 . .
H7A C7 H7C 109.5 . .
H7B C7 H7C 109.5 . .
C4 O3 C8 118.81(14) . .
O3 C8 H8A 109.5 . .
O3 C8 H8B 109.5 . .
H8A C8 H8B 109.5 . .
O3 C8 H8C 109.5 . .
H8A C8 H8C 109.5 . .
H8B C8 H8C 109.5 . .
C6 O4 C9 118.33(15) . .
O4 C9 H9A 109.5 . .
O4 C9 H9B 109.5 . .
H9A C9 H9B 109.5 . .
O4 C9 H9C 109.5 . .
H9A C9 H9C 109.5 . .
H9B C9 H9C 109.5 . .
O5 N2 O5 119.2(2) 2_556 .
O5 N2 O6 132.7(5) 2_556 .
O5 N2 O6 107.8(5) . .
O5 N2 O6 107.8(5) 2_556 2_556
O5 N2 O6 132.8(6) . 2_556

loop_
_geom_bond_atom_site_label_1
_geom_bond_atom_site_label_2
_geom_bond_distance
_geom_bond_site_symmetry_2
O1 N1 1.251(2) .
N1 C1 1.397(2) .
N1 C1 1.397(2) 2_756
C1 C2 1.413(3) .
C1 C6 1.434(2) .
C2 O2 1.3483(19) .
C2 C3 1.380(3) .
C3 C4 1.396(2) .
C3 H3 0.9500 .
C4 O3 1.342(2) .
C4 C5 1.394(3) .
C5 C6 1.368(3) .
C5 H5 0.9500 .
C6 O4 1.348(2) .
O2 C7 1.440(2) .
C7 H7A 0.9800 .
C7 H7B 0.9800 .
C7 H7C 0.9800 .
O3 C8 1.435(2) .
C8 H8A 0.9800 .
C8 H8B 0.9800 .
C8 H8C 0.9800 .
O4 C9 1.4431(19) .
C9 H9A 0.9800 .
C9 H9B 0.9800 .
C9 H9C 0.9800 .
N2 O5 1.2497(18) 2_556
N2 O5 1.2498(18) .
N2 O6 1.254(4) .
N2 O6 1.254(4) 2_556
